data_4312451
loop_
_publ_author_name
'Maximilian N. Kopylovich'
'Armando J. L. Pombeiro'
'Andreas Fischer'
'Lars Kloo'
'Vadim Yu. Kukushkin'

_publ_contact_author_address
;
Department of Chemistry
St. Petersburg State University
198504 Stary Petergof
Russian Federation
;
_publ_contact_author_email kukushkin@VK2100.spb.edu
_publ_contact_author_name 'Vadim Yu. Kukushkin'
_publ_section_title
;
 Facile Ni(II)/Ketoxime-Mediated Conversion of Organonitriles into
 Imidoylamidine Ligands. Synthesis of Imidoylamidines and Acetyl Amides
;
_journal_name_full 'Inorganic Chemistry'
_journal_page_first 7239
_journal_page_last 7248
_journal_paper_doi 10.1021/ic0349813
_journal_volume 42
_journal_year 2003
_chemical_compound_source 'Local laboratory'
_chemical_formula_moiety 'C56 H66 N6 Ni O12 '
_chemical_formula_sum 'C56 H66 N6 Ni O12'
_chemical_formula_weight 1073.884
_chemical_name_systematic
;
 ?
;
_space_group_IT_number 14
_symmetry_cell_setting monoclinic
_symmetry_space_group_name_Hall '-P 2ybc'
_symmetry_space_group_name_H-M 'P 1 21/c 1'
_atom_sites_solution_primary direct
_atom_sites_solution_secondary difmap
_cell_angle_alpha 90.00
_cell_angle_beta 108.2261(4)
_cell_angle_gamma 90.00
_cell_formula_units_Z 2
_cell_length_a 12.41480(10)
_cell_length_b 13.2229(2)
_cell_length_c 17.8389(2)
_cell_measurement_reflns_used 51145
_cell_measurement_temperature 297
_cell_measurement_theta_max 26.39
_cell_measurement_theta_min 4.29
_cell_volume 2781.51(6)
_computing_cell_refinement 'HKL Scalepack (Otwinowski & Minor 1997)'
_computing_data_collection KappaCCD
_computing_data_reduction 'Denzo and Scalepak (Otwinowski & Minor, 1997)'
_computing_structure_refinement 'SHELXL-97 (Sheldrick, 1997)'
_computing_structure_solution 'SHELXS-97 (Sheldrick, 1997)'
_diffrn_measured_fraction_theta_full 0.987
_diffrn_measured_fraction_theta_max 0.987
_diffrn_measurement_device KappaCCD
_diffrn_measurement_method CCD
_diffrn_orient_matrix_type X=UH
_diffrn_orient_matrix_UB_11 -0.08292
_diffrn_orient_matrix_UB_12 0.00012
_diffrn_orient_matrix_UB_13 -0.01778
_diffrn_orient_matrix_UB_21 -0.01579
_diffrn_orient_matrix_UB_22 0.00649
_diffrn_orient_matrix_UB_23 0.07368
_diffrn_orient_matrix_UB_31 -0.01697
_diffrn_orient_matrix_UB_32 0.05588
_diffrn_orient_matrix_UB_33 -0.00856
_diffrn_radiation_source 'fine-focus sealed tube'
_diffrn_radiation_type ' MoK\a'
_diffrn_radiation_wavelength_id all
_diffrn_reflns_av_R_equivalents 0.0899
_diffrn_reflns_av_sigmaI/netI 0.0716
_diffrn_reflns_limit_h_max 15
_diffrn_reflns_limit_h_min -15
_diffrn_reflns_limit_k_max 16
_diffrn_reflns_limit_k_min -15
_diffrn_reflns_limit_l_max 19
_diffrn_reflns_limit_l_min -22
_diffrn_reflns_number 18031
_diffrn_reflns_theta_full 26.39
_diffrn_reflns_theta_max 26.39
_diffrn_reflns_theta_min 4.29
_exptl_absorpt_coefficient_mu 0.414
_exptl_absorpt_correction_type none
_exptl_crystal_colour Yellow
_exptl_crystal_density_diffrn 1.282
_exptl_crystal_density_method 'not measured'
_exptl_crystal_description Irregular
_refine_diff_density_max 0.872
_refine_diff_density_min -1.143
_refine_diff_density_rms 0.103
_refine_ls_extinction_method none
_refine_ls_goodness_of_fit_ref 1.060
_refine_ls_hydrogen_treatment constr
_refine_ls_matrix_type full
_refine_ls_number_parameters 340
_refine_ls_number_reflns 5634
_refine_ls_number_restraints 0
_refine_ls_restrained_S_all 1.060
_refine_ls_R_factor_all 0.0913
_refine_ls_R_factor_gt 0.0781
_refine_ls_shift/su_max 0.001
_refine_ls_shift/su_mean 0.000
_refine_ls_structure_factor_coef Fsqd
_refine_ls_weighting_details
; calc
 [1.00000+0.00000exp(0.00(sin\q/\l)^2^)]/
   [\s^2^(Fo^2^)+0.0000+0.6400*P+(0.1600P)^2^+0.0000sin\q/\l]
 where P = 0.00000Fo^2^ + 1.00000Fc^2^
;
_refine_ls_weighting_scheme calc
_refine_ls_wR_factor_gt 0.2158
_refine_ls_wR_factor_ref 0.2312
_reflns_number_gt 4502
_reflns_number_total 5634
_reflns_threshold_expression >2sigma(I)
_cod_data_source_file ic0349813si20030818_063355_7.cif
_cod_data_source_block compound7
_cod_depositor_comments
;
The following automatic conversions were performed:

'_symmetry_cell_setting' value 'Monoclinic' changed to 'monoclinic'
according to the built-in table from CIF Core dictionary named
'cif_core.dic' version 2.4.1 from 2010-06-29.

Automatic conversion script
Id: cif_fix_values 1646 2011-03-28 12:23:43Z adriana 
;
_cod_original_sg_symbol_H-M 'P 21/c '
_cod_original_formula_sum 'C56 H66 N6 Ni O12 '
_cod_database_code 4312451

loop_
_symmetry_equiv_pos_as_xyz
'x, y, z'
'-x, y+1/2, -z+1/2'
'-x, -y, -z'
'x, -y-1/2, z-1/2'

loop_
_atom_site_label
_atom_site_type_symbol
_atom_site_fract_x
_atom_site_fract_y
_atom_site_fract_z
_atom_site_U_iso_or_equiv
_atom_site_adp_type
_atom_site_occupancy
_atom_site_symmetry_multiplicity
_atom_site_calc_flag
_atom_site_refinement_flags
_atom_site_disorder_assembly
_atom_site_disorder_group
Ni1 Ni 1.0000 0.5000 0.0000 0.0350(2) Uani 1 2 d S . .
N1 N 1.0312(2) 0.36244(19) 0.01439(14) 0.0437(5) Uani 1 1 d . . .
O3 O 0.0253(2) 0.21651(19) 0.26170(14) 0.0615(6) Uani 1 1 d . . .
N2 N 0.9846(2) 0.33517(18) 0.12904(14) 0.0459(6) Uani 1 1 d . . .
C10 C 0.9446(2) 0.4307(2) 0.13506(15) 0.0399(6) Uani 1 1 d . . .
O4 O 0.1147(2) 0.19963(18) 0.38960(13) 0.0612(6) Uani 1 1 d . . .
N3 N 0.9442(2) 0.50027(15) 0.08493(15) 0.0403(5) Uani 1 1 d . . .
C19 C 0.0992(2) 0.2423(2) 0.32447(17) 0.0439(6) Uani 1 1 d . . .
C1 C 1.0221(2) 0.3028(2) 0.06937(16) 0.0425(6) Uani 1 1 d . . .
C14 C 0.7412(3) 0.3170(3) 0.1825(2) 0.0579(8) Uani 1 1 d . . .
C12 C 0.7723(3) 0.4175(2) 0.17797(17) 0.0458(7) Uani 1 1 d . . .
C11 C 0.8964(3) 0.4481(2) 0.20240(17) 0.0455(6) Uani 1 1 d . . .
O2 O 0.4357(2) 0.3237(2) 0.10856(17) 0.0774(8) Uani 1 1 d . . .
C3 C 0.9422(3) 0.1338(2) 0.0262(2) 0.0563(8) Uani 1 1 d . . .
C21 C 0.2989(3) 0.2965(2) 0.3415(2) 0.0540(8) Uani 1 1 d . . .
C16 C 0.6287(3) 0.2884(3) 0.1589(2) 0.0650(9) Uani 1 1 d . . .
C17 C 0.5438(3) 0.3604(3) 0.1302(2) 0.0583(8) Uani 1 1 d . . .
C23 C 0.3690(3) 0.2895(3) 0.4184(2) 0.0628(9) Uani 1 1 d . . .
C25 C 0.4802(3) 0.2539(3) 0.4361(2) 0.0652(9) Uani 1 1 d . . .
C2 C 1.0483(3) 0.1913(2) 0.0689(2) 0.0572(8) Uani 1 1 d . . .
C20 C 0.1773(3) 0.3306(2) 0.3228(2) 0.0609(9) Uani 1 1 d . . .
C26 C 0.5212(3) 0.2237(3) 0.3765(2) 0.0616(9) Uani 1 1 d . . .
C5 C 0.8727(4) 0.0936(3) 0.0673(2) 0.0720(10) Uani 1 1 d . . .
O5 O 0.6268(3) 0.1847(3) 0.38789(19) 0.0856(9) Uani 1 1 d . . .
C15 C 0.5736(3) 0.4601(3) 0.1258(2) 0.0645(9) Uani 1 1 d . . .
C13 C 0.6864(3) 0.4878(2) 0.1490(2) 0.0554(8) Uani 1 1 d . . .
C22 C 0.3430(4) 0.2690(4) 0.2828(2) 0.0754(11) Uani 1 1 d . . .
C27 C 0.6999(4) 0.1770(4) 0.4665(3) 0.0808(12) Uani 1 1 d . . .
C4 C 0.9074(4) 0.1233(3) -0.0552(2) 0.0752(11) Uani 1 1 d . . .
C8 C 0.7716(5) 0.0465(3) 0.0275(3) 0.0871(13) Uani 1 1 d . . .
C24 C 0.4525(4) 0.2333(4) 0.2998(2) 0.0790(12) Uani 1 1 d . . .
C6 C 0.8058(5) 0.0760(4) -0.0943(3) 0.0965(16) Uani 1 1 d . . .
C7 C 0.7388(5) 0.0377(3) -0.0523(3) 0.0929(15) Uani 1 1 d . . .
O1 O 0.6359(6) -0.0096(4) -0.0852(4) 0.152(2) Uani 1 1 d . . .
C18 C 0.3469(4) 0.3914(5) 0.0722(3) 0.1024(17) Uani 1 1 d . . .
O6 O 0.1398(3) 0.5692(2) 0.24961(17) 0.0759(8) Uani 1 1 d . . .
C9 C 0.5846(13) -0.0113(8) -0.1555(9) 0.271(9) Uani 1 1 d . . .
C28 C 0.2122(5) 0.5771(5) 0.2033(3) 0.1056(18) Uani 1 1 d . . .
H1 H 1.0769 0.3192 -0.0170 0.052 Uiso 1 1 d R . .
H2 H 0.9870 0.2853 0.1733 0.055 Uiso 1 1 d R . .
H3 H 0.9155 0.5590 0.1046 0.048 Uiso 1 1 d R . .
H14 H 0.8029 0.2694 0.1975 0.069 Uiso 1 1 d R . .
H11A H 0.9495 0.4029 0.2533 0.055 Uiso 1 1 d R . .
H11B H 0.9000 0.5413 0.2106 0.055 Uiso 1 1 d R . .
H16 H 0.6091 0.2188 0.1626 0.078 Uiso 1 1 d R . .
H23 H 0.3557 0.3179 0.4658 0.075 Uiso 1 1 d R . .
H25 H 0.5196 0.2574 0.4909 0.078 Uiso 1 1 d R . .
H2A H 1.0849 0.1662 0.1258 0.069 Uiso 1 1 d R . .
H2B H 1.1006 0.1680 0.0409 0.069 Uiso 1 1 d R . .
H20A H 0.1545 0.3637 0.2744 0.073 Uiso 1 1 d R . .
H20B H 0.1746 0.3736 0.3759 0.073 Uiso 1 1 d R . .
H5 H 0.8998 0.1067 0.1296 0.086 Uiso 1 1 d R . .
H15 H 0.5214 0.5079 0.1095 0.077 Uiso 1 1 d R . .
H13 H 0.7099 0.5521 0.1397 0.066 Uiso 1 1 d R . .
H22 H 0.2895 0.2618 0.2378 0.091 Uiso 1 1 d R . .
H27A H 0.7713 0.1486 0.4671 0.097 Uiso 1 1 d R . .
H27B H 0.7120 0.2430 0.4900 0.097 Uiso 1 1 d R . .
H27C H 0.6653 0.1341 0.4959 0.097 Uiso 1 1 d R . .
H4 H 0.9545 0.1752 -0.0740 0.090 Uiso 1 1 d R . .
H8 H 0.7249 0.0200 0.0569 0.104 Uiso 1 1 d R . .
H24 H 0.4751 0.2071 0.2589 0.095 Uiso 1 1 d R . .
H6 H 0.7827 0.0705 -0.1507 0.116 Uiso 1 1 d R . .
H18A H 0.2753 0.3571 0.0596 0.123 Uiso 1 1 d R . .
H18B H 0.3569 0.4182 0.0248 0.123 Uiso 1 1 d R . .
H18C H 0.3483 0.4458 0.1082 0.123 Uiso 1 1 d R . .
H9A H 0.5133 -0.0464 -0.1713 0.325 Uiso 1 1 d R . .
H9B H 0.6353 -0.0426 -0.1796 0.325 Uiso 1 1 d R . .
H9C H 0.5729 0.0580 -0.1719 0.325 Uiso 1 1 d R . .
H28A H 0.1513 0.5808 0.1544 0.127 Uiso 1 1 d R . .
H28B H 0.2540 0.6394 0.2118 0.127 Uiso 1 1 d R . .
H28C H 0.2617 0.5222 0.2010 0.127 Uiso 1 1 d R . .

loop_
_atom_site_aniso_label
_atom_site_aniso_U_11
_atom_site_aniso_U_22
_atom_site_aniso_U_33
_atom_site_aniso_U_23
_atom_site_aniso_U_13
_atom_site_aniso_U_12
Ni1 0.0401(3) 0.0314(3) 0.0359(3) -0.00045(16) 0.0156(2) -0.00089(17)
N1 0.0495(13) 0.0398(12) 0.0445(12) -0.0015(10) 0.0189(10) -0.0005(11)
O3 0.0660(15) 0.0544(13) 0.0588(14) 0.0158(10) 0.0120(12) -0.0151(11)
N2 0.0551(14) 0.0409(12) 0.0439(13) 0.0057(9) 0.0189(11) 0.0021(10)
C10 0.0423(14) 0.0413(14) 0.0379(13) -0.0010(11) 0.0150(11) -0.0038(11)
O4 0.0767(16) 0.0571(13) 0.0526(13) 0.0137(10) 0.0240(12) -0.0074(12)
N3 0.0477(13) 0.0372(13) 0.0399(12) -0.0006(8) 0.0192(11) 0.0003(9)
C19 0.0485(15) 0.0357(13) 0.0496(16) 0.0075(11) 0.0184(13) 0.0012(12)
C1 0.0448(15) 0.0387(14) 0.0451(15) 0.0034(11) 0.0154(12) 0.0016(11)
C14 0.0540(18) 0.0521(18) 0.071(2) 0.0192(15) 0.0250(16) 0.0030(14)
C12 0.0502(16) 0.0502(17) 0.0428(15) 0.0030(12) 0.0226(12) 0.0012(12)
C11 0.0523(16) 0.0479(16) 0.0420(15) 0.0002(12) 0.0228(13) -0.0023(13)
O2 0.0534(14) 0.098(2) 0.0839(18) 0.0045(15) 0.0252(13) -0.0115(14)
C3 0.084(2) 0.0308(14) 0.0602(18) 0.0041(12) 0.0317(17) 0.0055(14)
C21 0.0539(18) 0.0441(16) 0.0610(19) 0.0125(14) 0.0137(15) -0.0107(13)
C16 0.065(2) 0.0557(19) 0.080(2) 0.0165(17) 0.0297(19) -0.0061(16)
C17 0.0503(17) 0.072(2) 0.0568(19) 0.0048(15) 0.0230(15) -0.0011(15)
C23 0.064(2) 0.067(2) 0.0573(19) -0.0015(16) 0.0192(16) 0.0071(17)
C25 0.063(2) 0.078(2) 0.0518(19) -0.0014(16) 0.0133(16) 0.0080(18)
C2 0.074(2) 0.0374(15) 0.065(2) 0.0073(13) 0.0276(17) 0.0152(14)
C20 0.0571(19) 0.0405(16) 0.079(2) 0.0178(15) 0.0121(17) -0.0077(14)
C26 0.0546(19) 0.069(2) 0.066(2) 0.0045(16) 0.0248(16) -0.0046(16)
C5 0.103(3) 0.0501(18) 0.071(2) 0.0130(16) 0.038(2) -0.004(2)
O5 0.0638(17) 0.109(2) 0.089(2) -0.0019(17) 0.0311(15) 0.0093(16)
C15 0.057(2) 0.063(2) 0.074(2) 0.0016(18) 0.0230(17) 0.0170(18)
C13 0.062(2) 0.0422(16) 0.067(2) 0.0014(13) 0.0281(17) 0.0031(13)
C22 0.069(2) 0.100(3) 0.053(2) 0.0143(19) 0.0141(18) -0.011(2)
C27 0.058(2) 0.086(3) 0.093(3) 0.001(2) 0.016(2) 0.005(2)
C4 0.113(3) 0.056(2) 0.064(2) -0.0054(17) 0.038(2) -0.013(2)
C8 0.112(4) 0.057(2) 0.104(4) 0.014(2) 0.051(3) -0.019(2)
C24 0.080(3) 0.107(3) 0.058(2) 0.001(2) 0.033(2) -0.007(2)
C6 0.145(5) 0.072(3) 0.067(3) -0.012(2) 0.026(3) -0.023(3)
C7 0.114(4) 0.050(2) 0.108(4) -0.003(2) 0.024(3) -0.023(2)
O1 0.156(5) 0.119(4) 0.156(5) -0.015(3) 0.012(4) -0.065(3)
C18 0.052(2) 0.131(5) 0.120(4) -0.001(3) 0.019(2) 0.010(3)
O6 0.0893(19) 0.0685(16) 0.0786(17) 0.0024(13) 0.0388(15) 0.0094(14)
C9 0.240(14) 0.127(7) 0.312(17) -0.053(8) -0.106(13) -0.034(7)
C28 0.085(3) 0.132(5) 0.114(4) -0.050(3) 0.052(3) -0.032(3)

loop_
_atom_type_symbol
_atom_type_description
_atom_type_scat_dispersion_real
_atom_type_scat_dispersion_imag
_atom_type_scat_source
C C 0.0033 0.0016 'International Tables Vol C Tables 4.2.6.8 and 6.1.1.4'
H H 0.0000 0.0000 'International Tables Vol C Tables 4.2.6.8 and 6.1.1.4'
N N 0.0061 0.0033 'International Tables Vol C Tables 4.2.6.8 and 6.1.1.4'
Ni Ni 0.3393 1.1124 'International Tables Vol C Tables 4.2.6.8 and 6.1.1.4'
O O 0.0106 0.0060 'International Tables Vol C Tables 4.2.6.8 and 6.1.1.4'

loop_
_diffrn_radiation_wavelength
0.71073

loop_
_geom_angle_atom_site_label_1
_geom_angle_atom_site_label_2
_geom_angle_atom_site_label_3
_geom_angle
_geom_angle_site_symmetry_1
_geom_angle_site_symmetry_3
_geom_angle_publ_flag
N3 Ni1 N3 180.00(6) . 3_765 ?
N3 Ni1 N1 90.23(9) . . ?
N3 Ni1 N1 89.76(9) 3_765 . ?
N3 Ni1 N1 89.77(9) . 3_765 ?
N3 Ni1 N1 90.23(9) 3_765 3_765 ?
N1 Ni1 N1 179.9990(10) . 3_765 ?
C1 N1 Ni1 129.6(2) . . ?
C1 N2 C10 124.9(2) . . ?
N3 C10 N2 121.9(2) . . ?
N3 C10 C11 121.8(2) . . ?
N2 C10 C11 116.3(2) . . ?
C10 N3 Ni1 130.4(2) . . ?
O4 C19 O3 124.4(3) . . ?
O4 C19 C20 116.7(3) . . ?
O3 C19 C20 118.9(3) . . ?
N1 C1 N2 122.4(3) . . ?
N1 C1 C2 121.4(3) . . ?
N2 C1 C2 116.1(3) . . ?
C16 C14 C12 121.1(3) . . ?
C13 C12 C14 117.8(3) . . ?
C13 C12 C11 121.4(3) . . ?
C14 C12 C11 120.8(3) . . ?
C10 C11 C12 110.4(2) . . ?
C17 O2 C18 117.5(4) . . ?
C4 C3 C5 118.0(4) . . ?
C4 C3 C2 121.1(3) . . ?
C5 C3 C2 120.9(3) . . ?
C22 C21 C23 117.5(3) . . ?
C22 C21 C20 121.4(3) . . ?
C23 C21 C20 121.1(3) . . ?
C14 C16 C17 120.2(3) . . ?
O2 C17 C15 125.6(3) . . ?
O2 C17 C16 115.2(3) . . ?
C15 C17 C16 119.2(3) . . ?
C21 C23 C25 121.3(3) . . ?
C26 C25 C23 120.1(3) . . ?
C3 C2 C1 109.9(3) . . ?
C21 C20 C19 111.4(3) . . ?
O5 C26 C24 116.9(4) . . ?
O5 C26 C25 124.5(3) . . ?
C24 C26 C25 118.6(4) . . ?
C8 C5 C3 120.8(4) . . ?
C26 O5 C27 117.6(3) . . ?
C17 C15 C13 120.1(3) . . ?
C15 C13 C12 121.6(3) . . ?
C21 C22 C24 121.6(3) . . ?
C6 C4 C3 120.6(4) . . ?
C7 C8 C5 120.2(4) . . ?
C26 C24 C22 120.8(4) . . ?
C7 C6 C4 120.1(4) . . ?
C8 C7 C6 120.3(5) . . ?
C8 C7 O1 114.8(5) . . ?
C6 C7 O1 124.9(6) . . ?
C9 O1 C7 124.3(10) . . ?
C1 N1 H1 104.9 . . ?
Ni1 N1 H1 124.6 . . ?
C1 N2 H2 117.9 . . ?
C10 N2 H2 117.2 . . ?
C10 N3 H3 104.1 . . ?
Ni1 N3 H3 125.1 . . ?
C16 C14 H14 123.2 . . ?
C12 C14 H14 115.4 . . ?
C10 C11 H11A 106.5 . . ?
C12 C11 H11A 112.3 . . ?
C10 C11 H11B 103.6 . . ?
C12 C11 H11B 107.1 . . ?
H11A C11 H11B 116.5 . . ?
C14 C16 H16 119.7 . . ?
C17 C16 H16 120.1 . . ?
C21 C23 H23 127.2 . . ?
C25 C23 H23 110.7 . . ?
C26 C25 H25 128.0 . . ?
C23 C25 H25 111.8 . . ?
C3 C2 H2A 112.5 . . ?
C1 C2 H2A 109.8 . . ?
C3 C2 H2B 101.4 . . ?
C1 C2 H2B 119.1 . . ?
H2A C2 H2B 104.0 . . ?
C21 C20 H20A 109.8 . . ?
C19 C20 H20A 111.6 . . ?
C21 C20 H20B 105.0 . . ?
C19 C20 H20B 100.7 . . ?
H20A C20 H20B 117.9 . . ?
C8 C5 H5 123.1 . . ?
C3 C5 H5 115.9 . . ?
C17 C15 H15 121.3 . . ?
C13 C15 H15 118.6 . . ?
C15 C13 H13 122.3 . . ?
C12 C13 H13 115.6 . . ?
C21 C22 H22 111.1 . . ?
C24 C22 H22 125.3 . . ?
O5 C27 H27A 110.1 . . ?
O5 C27 H27B 109.3 . . ?
H27A C27 H27B 109.5 . . ?
O5 C27 H27C 109.0 . . ?
H27A C27 H27C 109.4 . . ?
H27B C27 H27C 109.5 . . ?
C6 C4 H4 131.4 . . ?
C3 C4 H4 104.7 . . ?
C7 C8 H8 120.5 . . ?
C5 C8 H8 119.4 . . ?
C26 C24 H24 120.2 . . ?
C22 C24 H24 118.4 . . ?
C7 C6 H6 120.6 . . ?
C4 C6 H6 119.3 . . ?
O2 C18 H18A 109.9 . . ?
O2 C18 H18B 110.0 . . ?
H18A C18 H18B 109.5 . . ?
O2 C18 H18C 108.7 . . ?
H18A C18 H18C 109.4 . . ?
H18B C18 H18C 109.4 . . ?
O1 C9 H9A 116.7 . . ?
O1 C9 H9B 105.3 . . ?
H9A C9 H9B 109.5 . . ?
O1 C9 H9C 106.1 . . ?
H9A C9 H9C 109.5 . . ?
H9B C9 H9C 109.5 . . ?
O6 C28 H28A 94.1 . . ?
O6 C28 H28B 112.7 . . ?
H28A C28 H28B 109.4 . . ?
O6 C28 H28C 120.4 . . ?
H28A C28 H28C 109.4 . . ?
H28B C28 H28C 109.5 . . ?

loop_
_geom_bond_atom_site_label_1
_geom_bond_atom_site_label_2
_geom_bond_distance
_geom_bond_site_symmetry_2
_geom_bond_publ_flag
Ni1 N3 1.852(3) . ?
Ni1 N3 1.852(3) 3_765 ?
Ni1 N1 1.861(2) . ?
Ni1 N1 1.861(2) 3_765 ?
N1 C1 1.291(4) . ?
O3 C19 1.253(4) . ?
N2 C1 1.357(4) . ?
N2 C10 1.374(4) . ?
C10 N3 1.282(3) . ?
C10 C11 1.518(4) . ?
O4 C19 1.251(3) . ?
C19 C20 1.524(4) . ?
C1 C2 1.511(4) . ?
C14 C16 1.379(5) . ?
C14 C12 1.393(5) . ?
C12 C13 1.387(5) . ?
C12 C11 1.519(4) . ?
O2 C17 1.365(4) . ?
O2 C18 1.411(6) . ?
C3 C4 1.386(5) . ?
C3 C5 1.399(5) . ?
C3 C2 1.505(5) . ?
C21 C22 1.374(5) . ?
C21 C23 1.379(5) . ?
C21 C20 1.509(5) . ?
C16 C17 1.393(5) . ?
C17 C15 1.379(6) . ?
C23 C25 1.398(5) . ?
C25 C26 1.375(5) . ?
C26 O5 1.363(5) . ?
C26 C24 1.373(5) . ?
C5 C8 1.382(7) . ?
O5 C27 1.416(5) . ?
C15 C13 1.380(5) . ?
C22 C24 1.380(6) . ?
C4 C6 1.385(7) . ?
C8 C7 1.358(7) . ?
C6 C7 1.377(7) . ?
C7 O1 1.379(7) . ?
O1 C9 1.216(13) . ?
O6 C28 1.403(5) . ?
N1 H1 1.0773 . ?
N2 H2 1.0228 . ?
N3 H3 0.9650 . ?
C14 H14 0.9625 . ?
C11 H11A 1.1144 . ?
C11 H11B 1.2402 . ?
C16 H16 0.9594 . ?
C23 H23 0.9854 . ?
C25 H25 0.9476 . ?
C2 H2A 1.0288 . ?
C2 H2B 0.9843 . ?
C20 H20A 0.9298 . ?
C20 H20B 1.1143 . ?
C5 H5 1.0698 . ?
C15 H15 0.8867 . ?
C13 H13 0.9305 . ?
C22 H22 0.8724 . ?
C27 H27A 0.9597 . ?
C27 H27B 0.9595 . ?
C27 H27C 0.9603 . ?
C4 H4 1.0237 . ?
C8 H8 0.9614 . ?
C24 H24 0.9269 . ?
C6 H6 0.9588 . ?
C18 H18A 0.9599 . ?
C18 H18B 0.9600 . ?
C18 H18C 0.9608 . ?
C9 H9A 0.9604 . ?
C9 H9B 0.9599 . ?
C9 H9C 0.9592 . ?
C28 H28A 0.9606 . ?
C28 H28B 0.9601 . ?
C28 H28C 0.9603 . ?
